data_7024306
loop_
_publ_author_name
'Matczak-Jon, Ewa'
'Kowalik-Jankowska, Teresa'
'Slepokura, Katarzyna'
'Kafarski, Pawe\/l'
'Rajewska, Anna'

_publ_section_title
;
 Specificity of the zinc(II), magnesium(II) and calcium(II) complexation
 by (pyridin-2-yl)aminomethane-1,1-diphosphonic acids and related
 1,3-(thiazol-2-yl) and 1,3-(benzothiazol-2-yl) derivatives.
;
_journal_issue 5
_journal_name_full 'Dalton transactions (Cambridge, England : 2003)'
_journal_page_first 1207
_journal_page_last 1221
_journal_paper_doi 10.1039/b914647d
_journal_volume 39
_journal_year 2010
_chemical_formula_sum 'C4 H8 N2 O6 P2 S'
_chemical_formula_weight 274.12
_chemical_name_systematic
;
hydrogen phosphono(1,3-thiazol-3-ium-2-ylamino)methylphosphonate
;
_space_group_IT_number 14
_symmetry_cell_setting monoclinic
_symmetry_space_group_name_Hall '-P 2ybc'
_symmetry_space_group_name_H-M 'P 1 21/c 1'
_atom_sites_solution_hydrogens difmap
_atom_sites_solution_primary direct
_atom_sites_solution_secondary difmap
_audit_creation_method SHELXL-97
_cell_angle_alpha 90.00
_cell_angle_beta 91.64(2)
_cell_angle_gamma 90.00
_cell_formula_units_Z 4
_cell_length_a 7.354(2)
_cell_length_b 9.510(3)
_cell_length_c 13.547(4)
_cell_measurement_reflns_used 14801
_cell_measurement_temperature 100(2)
_cell_measurement_theta_max 36.5
_cell_measurement_theta_min 3.0
_cell_volume 947.0(5)
_computing_cell_refinement 'CrysAlis RED; Oxford-Diffraction Poland, 2003'
_computing_data_collection 'CrysAlis CCD; Oxford-Diffraction Poland, 2003'
_computing_data_reduction 'CrysAlis RED; Oxford-Diffraction Poland, 2003'
_computing_structure_refinement 'SHELXL-97 (Sheldrick, 2008)'
_computing_structure_solution 'SHELXS-97 (Sheldrick, 2008)'
_diffrn_ambient_temperature 100(2)
_diffrn_measured_fraction_theta_full 0.999
_diffrn_measured_fraction_theta_max 0.999
_diffrn_measurement_device_type 'KUMA KM4CCD kappa-geometry diffractometer'
_diffrn_measurement_method omega
_diffrn_radiation_monochromator graphite
_diffrn_radiation_source 'fine-focus sealed tube'
_diffrn_radiation_type MoK\a
_diffrn_radiation_wavelength 0.71073
_diffrn_reflns_av_R_equivalents 0.0460
_diffrn_reflns_av_sigmaI/netI 0.0261
_diffrn_reflns_limit_h_max 9
_diffrn_reflns_limit_h_min -9
_diffrn_reflns_limit_k_max 12
_diffrn_reflns_limit_k_min -8
_diffrn_reflns_limit_l_max 17
_diffrn_reflns_limit_l_min -17
_diffrn_reflns_number 10239
_diffrn_reflns_theta_full 27.00
_diffrn_reflns_theta_max 27.00
_diffrn_reflns_theta_min 3.01
_exptl_absorpt_coefficient_mu 0.691
_exptl_absorpt_correction_T_max 0.934
_exptl_absorpt_correction_T_min 0.838
_exptl_absorpt_correction_type analytical
_exptl_absorpt_process_details 'CrysAlis RED; Oxford-Diffraction Poland, 2003'
_exptl_crystal_colour colourless
_exptl_crystal_density_diffrn 1.923
_exptl_crystal_density_method 'not measured'
_exptl_crystal_description block
_exptl_crystal_F_000 560
_exptl_crystal_size_max 0.32
_exptl_crystal_size_mid 0.23
_exptl_crystal_size_min 0.11
_refine_diff_density_max 0.62
_refine_diff_density_min -0.43
_refine_diff_density_rms 0.10
_refine_ls_extinction_method none
_refine_ls_goodness_of_fit_ref 1.090
_refine_ls_hydrogen_treatment refall
_refine_ls_matrix_type full
_refine_ls_number_parameters 168
_refine_ls_number_reflns 2068
_refine_ls_number_restraints 0
_refine_ls_restrained_S_all 1.090
_refine_ls_R_factor_all 0.0428
_refine_ls_R_factor_gt 0.0372
_refine_ls_shift/su_max 0.000
_refine_ls_shift/su_mean 0.000
_refine_ls_structure_factor_coef Fsqd
_refine_ls_weighting_details 'calc w=1/[\s^2^(Fo^2^)+(0.0593P)^2^+0.6250P] where P=(Fo^2^+2Fc^2^)/3'
_refine_ls_weighting_scheme calc
_refine_ls_wR_factor_gt 0.0944
_refine_ls_wR_factor_ref 0.0970
_reflns_number_gt 1808
_reflns_number_total 2068
_reflns_threshold_expression >2sigma(I)
_cod_data_source_file b914647d.txt
_cod_data_source_block mj11abs
_cod_original_sg_symbol_H-M 'P 21/c'
_cod_database_code 7024306

loop_
_symmetry_equiv_pos_as_xyz
'x, y, z'
'-x, y+1/2, -z+1/2'
'-x, -y, -z'
'x, -y-1/2, z-1/2'

loop_
_atom_site_label
_atom_site_type_symbol
_atom_site_fract_x
_atom_site_fract_y
_atom_site_fract_z
_atom_site_U_iso_or_equiv
_atom_site_adp_type
_atom_site_occupancy
_atom_site_symmetry_multiplicity
_atom_site_calc_flag
S1 S 0.79749(7) 0.63175(6) 0.56434(4) 0.01531(16) Uani 1 1 d
P1 P 0.49466(7) 0.57130(6) 0.85095(4) 0.01158(16) Uani 1 1 d
P2 P 0.91610(7) 0.52652(6) 0.85509(4) 0.01384(17) Uani 1 1 d
O1 O 0.3549(2) 0.63767(17) 0.78163(11) 0.0157(3) Uani 1 1 d
O2 O 0.5316(2) 0.65227(16) 0.94493(11) 0.0141(3) Uani 1 1 d
O3 O 0.4408(2) 0.41492(18) 0.87096(13) 0.0162(4) Uani 1 1 d
H3 H 0.441(4) 0.399(3) 0.920(2) 0.022(9) Uiso 1 1 d
O4 O 0.9640(2) 0.64469(17) 0.92368(12) 0.0164(3) Uani 1 1 d
O5 O 0.8774(2) 0.38505(18) 0.90750(14) 0.0212(4) Uani 1 1 d
H5 H 0.926(6) 0.373(4) 0.956(3) 0.058(13) Uiso 1 1 d
O6 O 1.0561(2) 0.5023(2) 0.77356(13) 0.0229(4) Uani 1 1 d
H6 H 1.143(6) 0.551(5) 0.777(3) 0.065(14) Uiso 1 1 d
N1 N 0.6822(2) 0.4519(2) 0.70525(14) 0.0132(4) Uani 1 1 d
H1N H 0.657(4) 0.374(3) 0.720(2) 0.014(7) Uiso 1 1 d
N2 N 0.6836(3) 0.3828(2) 0.53905(14) 0.0151(4) Uani 1 1 d
H2N H 0.628(4) 0.315(3) 0.548(2) 0.023(8) Uiso 1 1 d
C1 C 0.7061(3) 0.5583(2) 0.78297(16) 0.0135(4) Uani 1 1 d
H1 H 0.716(4) 0.644(3) 0.750(2) 0.019(7) Uiso 1 1 d
C2 C 0.7154(3) 0.4769(2) 0.61093(16) 0.0123(4) Uani 1 1 d
C3 C 0.7847(3) 0.5627(2) 0.44523(17) 0.0165(5) Uani 1 1 d
H13 H 0.825(4) 0.610(3) 0.394(2) 0.013(6) Uiso 1 1 d
C4 C 0.7230(3) 0.4314(3) 0.44541(16) 0.0155(4) Uani 1 1 d
H14 H 0.714(4) 0.370(3) 0.399(2) 0.019(7) Uiso 1 1 d

loop_
_atom_site_aniso_label
_atom_site_aniso_U_11
_atom_site_aniso_U_22
_atom_site_aniso_U_33
_atom_site_aniso_U_23
_atom_site_aniso_U_13
_atom_site_aniso_U_12
S1 0.0161(3) 0.0136(3) 0.0163(3) 0.0002(2) 0.0009(2) -0.0016(2)
P1 0.0091(3) 0.0137(3) 0.0118(3) 0.0000(2) -0.0004(2) 0.0001(2)
P2 0.0093(3) 0.0177(3) 0.0144(3) -0.0024(2) -0.0025(2) 0.0007(2)
O1 0.0096(7) 0.0219(8) 0.0156(8) 0.0012(6) -0.0012(6) 0.0022(6)
O2 0.0139(7) 0.0143(8) 0.0139(7) -0.0012(6) 0.0000(6) 0.0002(6)
O3 0.0181(8) 0.0166(9) 0.0139(8) 0.0004(7) 0.0025(7) -0.0041(6)
O4 0.0149(8) 0.0157(8) 0.0182(8) -0.0012(6) -0.0042(6) -0.0010(6)
O5 0.0237(9) 0.0162(9) 0.0231(9) 0.0014(7) -0.0101(7) -0.0002(7)
O6 0.0094(7) 0.0374(11) 0.0221(9) -0.0102(8) 0.0011(7) -0.0032(7)
N1 0.0133(9) 0.0129(10) 0.0133(9) 0.0018(7) -0.0002(7) -0.0026(7)
N2 0.0129(9) 0.0151(10) 0.0173(10) -0.0003(8) -0.0002(7) -0.0023(8)
C1 0.0121(10) 0.0146(11) 0.0138(10) -0.0014(8) 0.0000(8) -0.0008(8)
C2 0.0078(9) 0.0147(10) 0.0144(10) 0.0001(8) -0.0014(7) 0.0026(8)
C3 0.0155(10) 0.0200(12) 0.0142(10) 0.0014(9) 0.0018(8) 0.0031(9)
C4 0.0171(11) 0.0184(12) 0.0109(10) -0.0011(9) 0.0001(8) 0.0020(9)

loop_
_atom_type_symbol
_atom_type_description
_atom_type_scat_dispersion_real
_atom_type_scat_dispersion_imag
_atom_type_scat_source
C C 0.0033 0.0016 'International Tables Vol C Tables 4.2.6.8 and 6.1.1.4'
H H 0.0000 0.0000 'International Tables Vol C Tables 4.2.6.8 and 6.1.1.4'
N N 0.0061 0.0033 'International Tables Vol C Tables 4.2.6.8 and 6.1.1.4'
O O 0.0106 0.0060 'International Tables Vol C Tables 4.2.6.8 and 6.1.1.4'
P P 0.1023 0.0942 'International Tables Vol C Tables 4.2.6.8 and 6.1.1.4'
S S 0.1246 0.1234 'International Tables Vol C Tables 4.2.6.8 and 6.1.1.4'

loop_
_geom_angle_atom_site_label_1
_geom_angle_atom_site_label_2
_geom_angle_atom_site_label_3
_geom_angle
C2 S1 C3 90.40(11)
O2 P1 O1 114.51(9)
O2 P1 O3 112.34(10)
O1 P1 O3 109.49(10)
O2 P1 C1 108.91(10)
O1 P1 C1 106.72(10)
O3 P1 C1 104.21(10)
O4 P2 O6 113.93(10)
O4 P2 O5 114.25(10)
O6 P2 O5 109.38(11)
O4 P2 C1 112.85(10)
O6 P2 C1 102.24(10)
O5 P2 C1 103.00(10)
P1 O3 H3 113(3)
P2 O5 H5 116(3)
P2 O6 H6 115(3)
C2 N1 C1 123.0(2)
C2 N1 H1N 117(2)
C1 N1 H1N 120(2)
C2 N2 C4 113.9(2)
C2 N2 H2N 122(2)
C4 N2 H2N 123(2)
N1 C1 P2 110.56(15)
N1 C1 P1 108.72(14)
P2 C1 P1 117.26(12)
N1 C1 H1 105.4(17)
P2 C1 H1 108.9(18)
P1 C1 H1 105.2(18)
N1 C2 N2 123.1(2)
N1 C2 S1 125.63(17)
N2 C2 S1 111.21(16)
C4 C3 S1 111.22(18)
C4 C3 H13 127.0(17)
S1 C3 H13 121.6(17)
C3 C4 N2 113.3(2)
C3 C4 H14 131.2(19)
N2 C4 H14 115.2(19)

loop_
_geom_bond_atom_site_label_1
_geom_bond_atom_site_label_2
_geom_bond_distance
S1 C2 1.718(2)
S1 C3 1.742(2)
P1 O2 1.5058(16)
P1 O1 1.5106(16)
P1 O3 1.5647(18)
P1 C1 1.834(2)
P2 O4 1.4939(17)
P2 O6 1.5486(18)
P2 O5 1.5513(19)
P2 C1 1.829(2)
O3 H3 0.68(3)
O5 H5 0.75(4)
O6 H6 0.79(5)
N1 C2 1.329(3)
N1 C1 1.467(3)
N1 H1N 0.79(3)
N2 C2 1.338(3)
N2 C4 1.388(3)
N2 H2N 0.78(3)
C1 H1 0.94(3)
C3 C4 1.328(3)
C3 H13 0.89(3)
C4 H14 0.85(3)

loop_
_geom_hbond_atom_site_label_D
_geom_hbond_atom_site_label_H
_geom_hbond_atom_site_label_A
_geom_hbond_distance_DH
_geom_hbond_distance_HA
_geom_hbond_distance_DA
_geom_hbond_angle_DHA
_geom_hbond_site_symmetry_A
O3 H3 O2 0.68(3) 1.90(3) 2.577(2) 173(4) 3_667
O5 H5 O4 0.75(4) 1.80(4) 2.553(2) 176(5) 3_767
O6 H6 O1 0.79(5) 1.76(5) 2.546(2) 172(5) 1_655
N1 H1N O1 0.79(3) 2.25(3) 3.007(3) 161(3) 2_646
N2 H2N O2 0.78(3) 1.95(3) 2.716(3) 172(3) 2_646
C1 H1 S1 0.94(3) 2.60(3) 3.135(2) 117(2) .
C3 H13 O4 0.89(3) 2.57(3) 3.097(3) 119(2) 4_575
C3 H13 O6 0.89(3) 2.68(3) 3.277(3) 126(2) 3_766
C4 H14 O1 0.85(3) 2.49(3) 3.181(3) 139(2) 3_666
C4 H14 O5 0.85(3) 2.71(3) 3.263(3) 124(2) 4_565

loop_
_geom_torsion_atom_site_label_1
_geom_torsion_atom_site_label_2
_geom_torsion_atom_site_label_3
_geom_torsion_atom_site_label_4
_geom_torsion
C2 N1 C1 P2 -103.0(2)
C2 N1 C1 P1 126.94(19)
O4 P2 C1 N1 170.13(14)
O6 P2 C1 N1 47.31(17)
O5 P2 C1 N1 -66.18(17)
O4 P2 C1 P1 -64.50(15)
O6 P2 C1 P1 172.68(13)
O5 P2 C1 P1 59.19(15)
O2 P1 C1 N1 166.25(14)
O1 P1 C1 N1 -69.64(16)
O3 P1 C1 N1 46.18(17)
O2 P1 C1 P2 39.97(15)
O1 P1 C1 P2 164.08(12)
O3 P1 C1 P2 -80.10(14)
C1 N1 C2 N2 -175.95(19)
C1 N1 C2 S1 2.4(3)
C4 N2 C2 N1 178.3(2)
C4 N2 C2 S1 -0.2(2)
C3 S1 C2 N1 -178.2(2)
C3 S1 C2 N2 0.34(16)
C2 S1 C3 C4 -0.36(18)
S1 C3 C4 N2 0.3(3)
C2 N2 C4 C3 0.0(3)
